data_4000129
loop_
_publ_author_name
'Dunru Zhu'
'Yan Xu'
'Zhi Yu'
'Zijian Guo'
'Xiaozeng You'
'Hai Sang'

_publ_section_title
;
A Novel Bis(trans-thiocyanate)iron(II) Spin Transition Molecular Material
with Bidentate Triaryltriazole Ligands and its Bis(cis-thiocyanate)iron(II)
High-spin Isomer
;
_journal_name_full 'Chemistry of Materials'
_journal_year 2002
_chemical_formula_sum 'C40 H30 Fe N12 S2'
_chemical_formula_weight 798.73
_space_group_IT_number 2
_symmetry_cell_setting triclinic
_symmetry_space_group_name_Hall '-P 1'
_symmetry_space_group_name_H-M 'P -1'
_atom_sites_solution_hydrogens geom
_atom_sites_solution_primary direct
_atom_sites_solution_secondary difmap
_cell_angle_alpha 76.256(15)
_cell_angle_beta 76.405(18)
_cell_angle_gamma 84.983(19)
_cell_formula_units_Z 1
_cell_length_a 9.120(3)
_cell_length_b 9.2563(18)
_cell_length_c 11.576(2)
_cell_measurement_reflns_used 40
_cell_measurement_temperature 293(2)
_cell_measurement_theta_max 10.01
_cell_measurement_theta_min 4.82
_cell_volume 922.1(4)
_diffrn_ambient_temperature 293(2)
_diffrn_detector_area_resol_mean ?
_diffrn_measurement_device_type 'Bruker P4'
_diffrn_measurement_method '2\q/\w scans'
_diffrn_radiation_monochromator graphite
_diffrn_radiation_source 'sealed tube'
_diffrn_radiation_type MoK\a
_diffrn_radiation_wavelength 0.71073
_diffrn_reflns_av_R_equivalents 0.1048
_diffrn_reflns_av_sigmaI/netI 0.0733
_diffrn_reflns_limit_h_max 10
_diffrn_reflns_limit_h_min -1
_diffrn_reflns_limit_k_max 10
_diffrn_reflns_limit_k_min -10
_diffrn_reflns_limit_l_max 13
_diffrn_reflns_limit_l_min -13
_diffrn_reflns_number 3902
_diffrn_reflns_theta_max 25.00
_diffrn_reflns_theta_min 1.86
_diffrn_standards_decay_% 10.63
_diffrn_standards_interval_count 97
_diffrn_standards_number 3
_exptl_absorpt_coefficient_mu 0.571
_exptl_absorpt_correction_T_max 0.3632
_exptl_absorpt_correction_T_min 0.3276
_exptl_absorpt_correction_type empirical
_exptl_absorpt_process_details ?
_exptl_crystal_colour red-brown
_exptl_crystal_density_diffrn 1.438
_exptl_crystal_density_meas ?
_exptl_crystal_density_method 'not measured'
_exptl_crystal_description block
_exptl_crystal_F_000 412
_exptl_crystal_size_max 0.30
_exptl_crystal_size_mid 0.21
_exptl_crystal_size_min 0.18
_refine_ls_extinction_coef ?
_refine_ls_extinction_method none
_refine_ls_goodness_of_fit_ref 1.029
_refine_ls_hydrogen_treatment mixed
_refine_ls_matrix_type full
_refine_ls_number_parameters 247
_refine_ls_number_reflns 3226
_refine_ls_number_restraints 0
_refine_ls_restrained_S_all 1.029
_refine_ls_R_factor_all 0.0741
_refine_ls_R_factor_gt 0.0541
_refine_ls_shift/su_max 0.000
_refine_ls_shift/su_mean 0.000
_refine_ls_structure_factor_coef Fsqd
_refine_ls_weighting_details 'calc w=1/[\s^2^(Fo^2^)+(0.0843P)^2^+0.2973P] where P=(Fo^2^+2Fc^2^)/3'
_refine_ls_weighting_scheme calc
_refine_ls_wR_factor_gt 0.1372
_refine_ls_wR_factor_ref 0.1513
_reflns_number_gt 2492
_reflns_number_total 3226
_reflns_threshold_expression >2sigma(I)
_cod_depositor_comments
;
The following automatic conversions were performed:
'_symmetry_cell_setting' value 'Triclinic' changed to 'triclinic'
according to '/home/saulius/struct/CIF-dictionaries/cif_core.dic'
dictionary named 'cif_core.dic' version 2.4.1 from 2010-06-29.

Automatic conversion script
Id: cif_fix_enum 1527 2010-12-29 10:47:43Z saulius 
;
_cod_original_sg_symbol_H-M P-1
_cod_database_code 4000129

loop_
_symmetry_equiv_pos_as_xyz
'x, y, z'
'-x, -y, -z'

loop_
_atom_site_label
_atom_site_type_symbol
_atom_site_fract_x
_atom_site_fract_y
_atom_site_fract_z
_atom_site_U_iso_or_equiv
_atom_site_adp_type
_atom_site_occupancy
_atom_site_symmetry_multiplicity
_atom_site_calc_flag
_atom_site_refinement_flags
_atom_site_disorder_assembly
_atom_site_disorder_group
Fe1 Fe 0.0000 0.0000 0.0000 0.0336(2) Uani 1 2 d S . .
S1 S 0.05497(13) 0.39405(14) -0.34840(11) 0.0654(4) Uani 1 1 d . . .
N1 N 0.0188(3) 0.0752(3) 0.1636(3) 0.0381(7) Uani 1 1 d . . .
N2 N 0.2291(3) -0.0658(3) 0.0253(2) 0.0344(6) Uani 1 1 d . . .
N3 N 0.3412(3) -0.1555(3) -0.0262(2) 0.0336(6) Uani 1 1 d . . .
N4 N 0.3678(3) -0.1536(3) 0.1585(2) 0.0311(6) Uani 1 1 d . . .
N5 N 0.6095(3) -0.3823(3) 0.1290(3) 0.0445(7) Uani 1 1 d . . .
N6 N 0.0639(4) 0.2037(4) -0.1241(3) 0.0505(8) Uani 1 1 d . . .
C1 C -0.0841(4) 0.1593(4) 0.2229(4) 0.0488(9) Uani 1 1 d . . .
H1A H -0.1685 0.1947 0.1913 0.059 Uiso 1 1 calc R . .
C2 C -0.0714(5) 0.1959(5) 0.3278(4) 0.0578(11) Uani 1 1 d . . .
H2A H -0.1456 0.2552 0.3661 0.069 Uiso 1 1 calc R . .
C3 C 0.0522(5) 0.1441(5) 0.3759(4) 0.0524(10) Uani 1 1 d . . .
H3A H 0.0638 0.1687 0.4465 0.063 Uiso 1 1 calc R . .
C4 C 0.1597(4) 0.0540(4) 0.3171(3) 0.0434(8) Uani 1 1 d . . .
H4A H 0.2436 0.0156 0.3485 0.052 Uiso 1 1 calc R . .
C5 C 0.1396(3) 0.0228(4) 0.2117(3) 0.0337(7) Uani 1 1 d . . .
C6 C 0.2456(3) -0.0649(3) 0.1342(3) 0.0317(7) Uani 1 1 d . . .
C7 C 0.4239(3) -0.2078(3) 0.0552(3) 0.0309(7) Uani 1 1 d . . .
C8 C 0.5562(3) -0.3094(3) 0.0332(3) 0.0318(7) Uani 1 1 d . . .
C9 C 0.6160(4) -0.3252(4) -0.0848(3) 0.0456(9) Uani 1 1 d . . .
H9A H 0.5754 -0.2712 -0.1493 0.055 Uiso 1 1 calc R . .
C10 C 0.7378(4) -0.4232(5) -0.1042(4) 0.0544(10) Uani 1 1 d . . .
H10A H 0.7800 -0.4373 -0.1822 0.065 Uiso 1 1 calc R . .
C11 C 0.7951(4) -0.4986(4) -0.0078(4) 0.0490(9) Uani 1 1 d . . .
H11A H 0.8770 -0.5651 -0.0188 0.059 Uiso 1 1 calc R . .
C12 C 0.7302(4) -0.4751(4) 0.1063(4) 0.0517(10) Uani 1 1 d . . .
H12A H 0.7717 -0.5257 0.1713 0.062 Uiso 1 1 calc R . .
C13 C 0.4193(3) -0.1903(3) 0.2722(3) 0.0305(7) Uani 1 1 d . . .
C14 C 0.3471(3) -0.2990(4) 0.3662(3) 0.0348(7) Uani 1 1 d . . .
H14A H 0.2673 -0.3480 0.3568 0.042 Uiso 1 1 calc R . .
C15 C 0.3945(4) -0.3347(4) 0.4751(3) 0.0382(8) Uani 1 1 d . . .
H15A H 0.3477 -0.4098 0.5384 0.046 Uiso 1 1 calc R . .
C16 C 0.5117(4) -0.2592(4) 0.4906(3) 0.0398(8) Uani 1 1 d . . .
C17 C 0.5812(4) -0.1501(4) 0.3935(3) 0.0465(9) Uani 1 1 d . . .
H17A H 0.6601 -0.0993 0.4023 0.056 Uiso 1 1 calc R . .
C18 C 0.5361(4) -0.1149(4) 0.2839(3) 0.0393(8) Uani 1 1 d . . .
H18A H 0.5839 -0.0417 0.2195 0.047 Uiso 1 1 calc R . .
C19 C 0.5622(3) -0.2969(3) 0.6095(3) 0.0648(12) Uani 1 1 d . . .
H19A H 0.5013 -0.3742 0.6657 0.097 Uiso 1 1 calc R . .
H19B H 0.5512 -0.2101 0.6429 0.097 Uiso 1 1 calc R . .
H19C H 0.6661 -0.3305 0.5956 0.097 Uiso 1 1 calc R . .
C20 C 0.0610(3) 0.2835(3) -0.2177(3) 0.0427(8) Uani 1 1 d R . .
